data_1536760
loop_
_publ_author_name
'Yakubovich, O.V.'
'Mel'nikov, O.K.'

_publ_section_title
;
 Crystal structure of K2Mn2(P2O7)F2.Crystal chemistry of diorthophosphates
 of Fe and Mn.
;
_journal_name_full Kristallografiya
_journal_page_first 334
_journal_page_last 341
_journal_volume 36
_journal_year 1991
_chemical_formula_sum 'F2 K2 Mn2 O7 P2'
_chemical_name_systematic 'K2 Mn2 (P2 O7) F2'
_space_group_IT_number 60
_symmetry_space_group_name_Hall '-P 2n 2c'
_symmetry_space_group_name_H-M 'P c a n'
_cell_angle_alpha 90
_cell_angle_beta 90
_cell_angle_gamma 90
_cell_formula_units_Z 4
_cell_length_a 11.318
_cell_length_b 6.899
_cell_length_c 10.645
_cell_volume 831.192
_citation_journal_id_ASTM KRISAJ
_cod_data_source_file Yakubovich_KRISAJ_1991_1120.cif
_cod_data_source_block F2K2Mn2O7P2
_cod_original_cell_volume 831.1923
_cod_original_sg_symbol_Hall '-P 2n 2ab (y,-x,z)'
_cod_database_code 1536760

loop_
_symmetry_equiv_pos_as_xyz
x,y,z
-x+1/2,-y+1/2,z+1/2
-x+1/2,y+1/2,-z
x,-y,-z+1/2
-x,-y,-z
x-1/2,y-1/2,-z-1/2
x-1/2,-y-1/2,z
-x,y,z-1/2

loop_
_atom_site_label
_atom_site_type_symbol
_atom_site_fract_x
_atom_site_fract_y
_atom_site_fract_z
_atom_site_occupancy
_atom_site_U_iso_or_equiv
O2 O-2 0.0139 0.1767 0.3272 1 0.0
F1 F-1 0.1563 0.1157 0.0707 1 0.0
Mn1 Mn+2 0.16542 0 0.25 1 0.0
Mn2 Mn+2 0 0 0 1 0.0
P1 P+5 0.42138 0.2154 0.2488 1 0.0
O1 O-2 0.4773 0 0.25 1 0.0
O4 O-2 0.3018 0.2031 0.3094 1 0.0
K1 K+1 0.17196 0.4988 0.06429 1 0.0
O3 O-2 0.4161 0.2766 0.1142 1 0.0
